data_7116244
loop_
_publ_author_name
'Reyes-Guti\'errez, Paul E'
'Jir\'asek, Michael'
'Severa, Luk\'a\<s'
'Novotn\'a, Pavl\'ina'
'Koval, Du\<san'
'S\'azelov\'a, Petra'
'V\'avra, Jan'
'Meyer, Andreas'
'C\'isa\<rov\'a, Ivana'
'\<Saman, David'
'Pohl, Radek'
'\<St\<ep\'anek, Petr'
'Slav\'i\<cek, Petr'
'Coe, Benjamin J.'
'H\'ajek, Miroslav'
'Ka\<si\<cka, V\'aclav'
'Urbanov\'a, Marie'
'Tepl\'y, Filip'

_publ_section_title
;
 Functional helquats: helical cationic dyes with marked, switchable
 chiroptical properties in the visible region.
;
_journal_issue 9
_journal_name_full 'Chemical communications (Cambridge, England)'
_journal_page_first 1583
_journal_page_last 1586
_journal_paper_doi 10.1039/c4cc08967g
_journal_volume 51
_journal_year 2015
_chemical_absolute_configuration ad
_chemical_compound_source 'synthesized by the authors'
_chemical_formula_moiety 'C24 H26 N2, 2(Br), 3(H2 O)'
_chemical_formula_sum 'C24 H32 Br2 N2 O3'
_chemical_formula_weight 556.34
_chemical_name_systematic
; 
 ? 
;
_space_group_IT_number 19
_space_group_name_Hall 'P 2ac 2ab'
_symmetry_cell_setting orthorhombic
_symmetry_space_group_name_Hall 'P 2ac 2ab'
_symmetry_space_group_name_H-M 'P 21 21 21'
_atom_sites_solution_hydrogens difmap
_atom_sites_solution_primary direct
_atom_sites_solution_secondary difmap
_audit_creation_method SHELXL-97
_audit_update_record
;
2014-05-20 deposited with the CCDC.
2014-12-15 downloaded from the CCDC.
;
_cell_angle_alpha 90.00
_cell_angle_beta 90.00
_cell_angle_gamma 90.00
_cell_formula_units_Z 4
_cell_length_a 12.7303(4)
_cell_length_b 12.7933(5)
_cell_length_c 14.8125(6)
_cell_measurement_reflns_used 5777
_cell_measurement_temperature 150(2)
_cell_measurement_theta_max 27.3999
_cell_measurement_theta_min 2.6430
_cell_volume 2412.40(16)
_computing_cell_refinement 'SAINT V8.27B (Bruker AXS Inc., 2012)'
_computing_data_collection 'Bruker Instrument Service v2012.12.0.0'
_computing_data_reduction 'SAINT V8.27B (Bruker AXS Inc., 2012)'
_computing_structure_refinement 'SHELXL-97 (Sheldrick, 1997)'
_computing_structure_solution 'SHELXS-97 (Sheldrick, 1990)'
_diffrn_ambient_temperature 150(2)
_diffrn_measured_fraction_theta_full 0.998
_diffrn_measured_fraction_theta_max 0.998
_diffrn_measurement_device_type 'Bruker APEX-II CCD'
_diffrn_measurement_method '\f and \w scans'
_diffrn_radiation_monochromator graphite
_diffrn_radiation_source 'fine-focus sealed tube'
_diffrn_radiation_type MoK\a
_diffrn_radiation_wavelength 0.71073
_diffrn_reflns_av_R_equivalents 0.0231
_diffrn_reflns_av_sigmaI/netI 0.0367
_diffrn_reflns_limit_h_max 16
_diffrn_reflns_limit_h_min -16
_diffrn_reflns_limit_k_max 16
_diffrn_reflns_limit_k_min -16
_diffrn_reflns_limit_l_max 18
_diffrn_reflns_limit_l_min -19
_diffrn_reflns_number 13720
_diffrn_reflns_theta_full 27.49
_diffrn_reflns_theta_max 27.49
_diffrn_reflns_theta_min 2.10
_diffrn_standards_number 0
_exptl_absorpt_coefficient_mu 3.388
_exptl_absorpt_correction_T_max 0.5902
_exptl_absorpt_correction_T_min 0.3843
_exptl_absorpt_correction_type numerical
_exptl_absorpt_process_details 'SADABS V2012/1 (Bruker AXS Inc.)'
_exptl_crystal_colour colourless
_exptl_crystal_density_diffrn 1.532
_exptl_crystal_density_method 'not measured'
_exptl_crystal_description prism
_exptl_crystal_F_000 1136
_exptl_crystal_size_max 0.35
_exptl_crystal_size_mid 0.26
_exptl_crystal_size_min 0.17
_refine_diff_density_max 0.569
_refine_diff_density_min -0.384
_refine_diff_density_rms 0.059
_refine_ls_abs_structure_details 'Flack H D (1983), Acta Cryst. A39, 876-881'
_refine_ls_abs_structure_Flack -0.022(6)
_refine_ls_extinction_method none
_refine_ls_goodness_of_fit_ref 1.027
_refine_ls_hydrogen_treatment constr
_refine_ls_matrix_type full
_refine_ls_number_parameters 282
_refine_ls_number_reflns 5525
_refine_ls_number_restraints 0
_refine_ls_restrained_S_all 1.027
_refine_ls_R_factor_all 0.0350
_refine_ls_R_factor_gt 0.0272
_refine_ls_shift/su_max 0.001
_refine_ls_shift/su_mean 0.000
_refine_ls_structure_factor_coef Fsqd
_refine_ls_weighting_details 'calc w=1/[\s^2^(Fo^2^)+(0.0244P)^2^+0.4250P] where P=(Fo^2^+2Fc^2^)/3'
_refine_ls_weighting_scheme calc
_refine_ls_wR_factor_gt 0.0529
_refine_ls_wR_factor_ref 0.0547
_reflns_number_gt 4905
_reflns_number_total 5525
_reflns_threshold_expression I>2\s(I)
_cod_data_source_file c4cc08967g2.cif
_cod_data_source_block ls803_teply
_cod_depositor_comments 'Adding full bibliography for 7116236--7116249.cif.'
_cod_database_code 7116244

loop_
_symmetry_equiv_pos_as_xyz
'x, y, z'
'x+1/2, -y+1/2, -z'
'-x, y+1/2, -z+1/2'
'-x+1/2, -y, z+1/2'

loop_
_atom_site_label
_atom_site_type_symbol
_atom_site_fract_x
_atom_site_fract_y
_atom_site_fract_z
_atom_site_U_iso_or_equiv
_atom_site_adp_type
_atom_site_occupancy
_atom_site_symmetry_multiplicity
_atom_site_calc_flag
_atom_site_refinement_flags
C1 C 0.38530(17) 0.31890(17) 0.42632(16) 0.0170(5) Uani 1 1 d .
H1 H 0.4003 0.3819 0.4578 0.020 Uiso 1 1 calc R
C2 C 0.43519(18) 0.29778(19) 0.34567(17) 0.0195(5) Uani 1 1 d .
H2 H 0.4835 0.3465 0.3207 0.023 Uiso 1 1 calc R
C3 C 0.41392(17) 0.20462(18) 0.30147(17) 0.0201(5) Uani 1 1 d .
H3 H 0.4483 0.1892 0.2461 0.024 Uiso 1 1 calc R
C4 C 0.34305(18) 0.13399(19) 0.33739(17) 0.0181(5) Uani 1 1 d .
N5 N 0.29435(13) 0.15725(14) 0.41628(15) 0.0160(4) Uani 1 1 d .
C6 C 0.21972(17) 0.0821(2) 0.46005(18) 0.0225(5) Uani 1 1 d .
H6A H 0.1935 0.0320 0.4144 0.027 Uiso 1 1 calc R
H6B H 0.1587 0.1209 0.4845 0.027 Uiso 1 1 calc R
C7 C 0.2732(2) 0.02321(19) 0.5353(2) 0.0268(6) Uani 1 1 d .
H7A H 0.3219 -0.0288 0.5089 0.032 Uiso 1 1 calc R
H7B H 0.2196 -0.0153 0.5705 0.032 Uiso 1 1 calc R
C8 C 0.33514(18) 0.09538(19) 0.59972(18) 0.0227(6) Uani 1 1 d .
H8A H 0.3486 0.0580 0.6571 0.027 Uiso 1 1 calc R
H8B H 0.4039 0.1126 0.5722 0.027 Uiso 1 1 calc R
C9 C 0.27637(17) 0.19505(18) 0.61922(17) 0.0169(5) Uani 1 1 d .
C10 C 0.23719(17) 0.21914(19) 0.70420(18) 0.0211(5) Uani 1 1 d .
H10 H 0.2478 0.1714 0.7525 0.025 Uiso 1 1 calc R
C11 C 0.18291(18) 0.31134(18) 0.72027(17) 0.0198(5) Uani 1 1 d .
H11 H 0.1573 0.3259 0.7792 0.024 Uiso 1 1 calc R
C12 C 0.16558(17) 0.38284(18) 0.65088(17) 0.0170(5) Uani 1 1 d .
C13 C 0.10867(19) 0.48414(18) 0.66676(17) 0.0199(5) Uani 1 1 d .
H13A H 0.0754 0.4825 0.7272 0.024 Uiso 1 1 calc R
H13B H 0.0522 0.4918 0.6212 0.024 Uiso 1 1 calc R
C14 C 0.18286(18) 0.57886(19) 0.66099(17) 0.0206(5) Uani 1 1 d .
H14A H 0.1408 0.6430 0.6512 0.025 Uiso 1 1 calc R
H14B H 0.2207 0.5866 0.7190 0.025 Uiso 1 1 calc R
C15 C 0.26254(16) 0.56770(17) 0.58467(17) 0.0168(5) Uani 1 1 d .
H15A H 0.2995 0.6350 0.5756 0.020 Uiso 1 1 calc R
H15B H 0.3155 0.5143 0.6011 0.020 Uiso 1 1 calc R
N16 N 0.20909(14) 0.53656(15) 0.49947(13) 0.0141(4) Uani 1 1 d .
C17 C 0.18428(16) 0.60900(18) 0.43636(17) 0.0185(5) Uani 1 1 d .
C18 C 0.13541(16) 0.5771(2) 0.35779(16) 0.0217(5) Uani 1 1 d .
H18 H 0.1187 0.6271 0.3126 0.026 Uiso 1 1 calc R
C19 C 0.11083(19) 0.4738(2) 0.34443(18) 0.0251(6) Uani 1 1 d .
H19 H 0.0779 0.4523 0.2899 0.030 Uiso 1 1 calc R
C20 C 0.13402(16) 0.4013(2) 0.41043(17) 0.0195(5) Uani 1 1 d .
H20 H 0.1163 0.3298 0.4019 0.023 Uiso 1 1 calc R
C21 C 0.18330(16) 0.43317(18) 0.48911(17) 0.0156(5) Uani 1 1 d .
C22 C 0.20560(17) 0.36008(17) 0.56481(16) 0.0134(5) Uani 1 1 d .
C23 C 0.26068(17) 0.26709(18) 0.54974(16) 0.0162(5) Uani 1 1 d .
C24 C 0.31384(17) 0.24902(17) 0.46130(16) 0.0154(5) Uani 1 1 d .
C25 C 0.3222(2) 0.0315(2) 0.2926(2) 0.0289(6) Uani 1 1 d .
H25A H 0.3378 -0.0254 0.3347 0.043 Uiso 1 1 calc R
H25B H 0.3669 0.0248 0.2390 0.043 Uiso 1 1 calc R
H25C H 0.2482 0.0279 0.2746 0.043 Uiso 1 1 calc R
C26 C 0.21096(19) 0.72191(19) 0.45287(19) 0.0252(6) Uani 1 1 d .
H26A H 0.1857 0.7427 0.5128 0.038 Uiso 1 1 calc R
H26B H 0.1772 0.7654 0.4068 0.038 Uiso 1 1 calc R
H26C H 0.2873 0.7312 0.4498 0.038 Uiso 1 1 calc R
Br1 Br 0.510833(18) 0.08717(2) 0.081467(17) 0.02325(6) Uani 1 1 d .
Br2 Br 0.38733(2) 0.78568(2) 0.70180(2) 0.03879(9) Uani 1 1 d .
O1W O 0.45334(14) 0.09227(15) 0.86204(12) 0.0328(4) Uani 1 1 d .
H11W H 0.4802 0.1478 0.8430 0.039 Uiso 1 1 d R
H12W H 0.4514 0.0913 0.9256 0.039 Uiso 1 1 d R
O2W O 0.46745(18) 0.38219(19) 0.63430(16) 0.0601(7) Uani 1 1 d .
H21W H 0.4954 0.4458 0.6322 0.072 Uiso 1 1 d R
H22W H 0.5114 0.3408 0.6728 0.072 Uiso 1 1 d R
O3W O 0.46521(14) 0.84114(15) 0.47987(15) 0.0385(5) Uani 1 1 d .
H31W H 0.4527 0.8247 0.5400 0.046 Uiso 1 1 d R
H32W H 0.4787 0.7753 0.4538 0.046 Uiso 1 1 d R

loop_
_atom_site_aniso_label
_atom_site_aniso_U_11
_atom_site_aniso_U_22
_atom_site_aniso_U_33
_atom_site_aniso_U_23
_atom_site_aniso_U_13
_atom_site_aniso_U_12
C1 0.0194(10) 0.0124(10) 0.0191(13) -0.0032(10) -0.0010(11) 0.0012(9)
C2 0.0205(11) 0.0182(12) 0.0200(14) 0.0055(11) 0.0033(10) 0.0023(10)
C3 0.0226(11) 0.0241(12) 0.0137(13) -0.0013(12) 0.0004(10) 0.0076(10)
C4 0.0191(11) 0.0177(12) 0.0176(14) -0.0041(11) -0.0047(10) 0.0071(10)
N5 0.0139(8) 0.0152(9) 0.0190(11) -0.0039(10) -0.0009(9) 0.0009(7)
C6 0.0166(11) 0.0168(12) 0.0341(15) -0.0070(13) 0.0049(10) -0.0019(10)
C7 0.0287(14) 0.0131(12) 0.0385(18) 0.0008(12) 0.0097(12) 0.0012(10)
C8 0.0235(11) 0.0174(12) 0.0272(15) 0.0078(13) 0.0054(10) 0.0000(10)
C9 0.0165(11) 0.0128(12) 0.0213(14) 0.0029(10) 0.0014(10) -0.0038(9)
C10 0.0238(12) 0.0202(12) 0.0194(14) 0.0045(12) -0.0004(11) -0.0058(10)
C11 0.0218(12) 0.0211(13) 0.0165(13) -0.0005(11) 0.0060(10) -0.0051(10)
C12 0.0164(11) 0.0181(13) 0.0164(14) -0.0019(11) -0.0007(10) -0.0041(9)
C13 0.0217(11) 0.0211(12) 0.0170(13) -0.0045(11) 0.0026(10) 0.0020(11)
C14 0.0240(11) 0.0186(12) 0.0190(13) -0.0062(12) 0.0007(10) 0.0038(11)
C15 0.0163(10) 0.0157(12) 0.0184(12) -0.0010(11) -0.0029(10) -0.0032(8)
N16 0.0110(8) 0.0161(10) 0.0152(11) -0.0012(9) 0.0026(8) 0.0021(8)
C17 0.0131(10) 0.0199(12) 0.0225(15) 0.0031(11) 0.0062(9) 0.0030(9)
C18 0.0159(11) 0.0323(14) 0.0169(13) 0.0060(12) 0.0011(9) 0.0057(11)
C19 0.0177(11) 0.0389(15) 0.0188(14) -0.0034(12) -0.0008(11) 0.0014(12)
C20 0.0187(10) 0.0233(12) 0.0166(13) -0.0039(12) -0.0010(10) 0.0011(10)
C21 0.0124(10) 0.0185(13) 0.0160(13) -0.0018(11) 0.0033(9) 0.0012(9)
C22 0.0143(10) 0.0121(11) 0.0138(13) -0.0010(10) -0.0032(9) -0.0029(9)
C23 0.0142(10) 0.0170(12) 0.0173(13) -0.0017(10) -0.0004(9) -0.0044(9)
C24 0.0152(10) 0.0136(11) 0.0174(13) -0.0024(10) -0.0027(9) 0.0019(9)
C25 0.0310(14) 0.0276(14) 0.0280(16) -0.0141(14) -0.0007(13) 0.0022(11)
C26 0.0252(12) 0.0175(12) 0.0329(16) 0.0042(12) 0.0051(11) 0.0049(11)
Br1 0.02558(12) 0.02584(12) 0.01832(12) -0.00074(12) 0.00134(10) 0.00057(11)
Br2 0.03498(15) 0.03211(15) 0.0493(2) -0.01567(15) 0.01126(14) -0.01081(13)
O1W 0.0418(10) 0.0295(10) 0.0272(11) -0.0021(10) 0.0006(8) -0.0045(9)
O2W 0.0609(15) 0.0680(17) 0.0514(16) 0.0147(13) -0.0181(12) -0.0269(13)
O3W 0.0332(11) 0.0283(10) 0.0539(15) -0.0015(10) 0.0007(10) 0.0015(8)

loop_
_atom_type_symbol
_atom_type_description
_atom_type_scat_dispersion_real
_atom_type_scat_dispersion_imag
_atom_type_scat_source
C C 0.0033 0.0016 'International Tables Vol C Tables 4.2.6.8 and 6.1.1.4'
H H 0.0000 0.0000 'International Tables Vol C Tables 4.2.6.8 and 6.1.1.4'
N N 0.0061 0.0033 'International Tables Vol C Tables 4.2.6.8 and 6.1.1.4'
O O 0.0106 0.0060 'International Tables Vol C Tables 4.2.6.8 and 6.1.1.4'
Br Br -0.2901 2.4595 'International Tables Vol C Tables 4.2.6.8 and 6.1.1.4'

loop_
_geom_angle_atom_site_label_1
_geom_angle_atom_site_label_2
_geom_angle_atom_site_label_3
_geom_angle
C24 C1 C2 120.2(2)
C24 C1 H1 119.9
C2 C1 H1 119.9
C1 C2 C3 119.2(2)
C1 C2 H2 120.4
C3 C2 H2 120.4
C4 C3 C2 120.5(2)
C4 C3 H3 119.8
C2 C3 H3 119.8
N5 C4 C3 119.1(2)
N5 C4 C25 119.6(2)
C3 C4 C25 121.2(2)
C4 N5 C24 121.6(2)
C4 N5 C6 121.4(2)
C24 N5 C6 116.9(2)
N5 C6 C7 110.74(19)
N5 C6 H6A 109.5
C7 C6 H6A 109.5
N5 C6 H6B 109.5
C7 C6 H6B 109.5
H6A C6 H6B 108.1
C6 C7 C8 112.9(2)
C6 C7 H7A 109.0
C8 C7 H7A 109.0
C6 C7 H7B 109.0
C8 C7 H7B 109.0
H7A C7 H7B 107.8
C9 C8 C7 111.8(2)
C9 C8 H8A 109.3
C7 C8 H8A 109.3
C9 C8 H8B 109.3
C7 C8 H8B 109.3
H8A C8 H8B 107.9
C10 C9 C23 118.1(2)
C10 C9 C8 122.7(2)
C23 C9 C8 119.2(2)
C11 C10 C9 121.5(2)
C11 C10 H10 119.2
C9 C10 H10 119.2
C10 C11 C12 120.7(2)
C10 C11 H11 119.7
C12 C11 H11 119.7
C11 C12 C22 118.4(2)
C11 C12 C13 121.8(2)
C22 C12 C13 119.7(2)
C12 C13 C14 111.99(19)
C12 C13 H13A 109.2
C14 C13 H13A 109.2
C12 C13 H13B 109.2
C14 C13 H13B 109.2
H13A C13 H13B 107.9
C15 C14 C13 112.06(19)
C15 C14 H14A 109.2
C13 C14 H14A 109.2
C15 C14 H14B 109.2
C13 C14 H14B 109.2
H14A C14 H14B 107.9
N16 C15 C14 110.46(17)
N16 C15 H15A 109.6
C14 C15 H15A 109.6
N16 C15 H15B 109.6
C14 C15 H15B 109.6
H15A C15 H15B 108.1
C17 N16 C21 121.8(2)
C17 N16 C15 120.60(19)
C21 N16 C15 117.55(19)
N16 C17 C18 119.0(2)
N16 C17 C26 119.5(2)
C18 C17 C26 121.5(2)
C19 C18 C17 120.6(2)
C19 C18 H18 119.7
C17 C18 H18 119.7
C18 C19 C20 119.8(2)
C18 C19 H19 120.1
C20 C19 H19 120.1
C19 C20 C21 119.7(2)
C19 C20 H20 120.2
C21 C20 H20 120.2
N16 C21 C20 119.1(2)
N16 C21 C22 118.4(2)
C20 C21 C22 122.4(2)
C23 C22 C12 120.2(2)
C23 C22 C21 120.7(2)
C12 C22 C21 119.0(2)
C9 C23 C22 121.0(2)
C9 C23 C24 118.7(2)
C22 C23 C24 119.9(2)
N5 C24 C1 119.5(2)
N5 C24 C23 118.5(2)
C1 C24 C23 122.0(2)
C4 C25 H25A 109.5
C4 C25 H25B 109.5
H25A C25 H25B 109.5
C4 C25 H25C 109.5
H25A C25 H25C 109.5
H25B C25 H25C 109.5
C17 C26 H26A 109.5
C17 C26 H26B 109.5
H26A C26 H26B 109.5
C17 C26 H26C 109.5
H26A C26 H26C 109.5
H26B C26 H26C 109.5
H11W O1W H12W 111.0
H21W O2W H22W 107.0
H31W O3W H32W 102.8

loop_
_geom_bond_atom_site_label_1
_geom_bond_atom_site_label_2
_geom_bond_distance
C1 C24 1.377(3)
C1 C2 1.380(3)
C1 H1 0.9500
C2 C3 1.387(3)
C2 H2 0.9500
C3 C4 1.383(3)
C3 H3 0.9500
C4 N5 1.356(3)
C4 C25 1.493(3)
N5 C24 1.373(3)
N5 C6 1.499(3)
C6 C7 1.508(4)
C6 H6A 0.9900
C6 H6B 0.9900
C7 C8 1.544(4)
C7 H7A 0.9900
C7 H7B 0.9900
C8 C9 1.506(3)
C8 H8A 0.9900
C8 H8B 0.9900
C9 C10 1.389(3)
C9 C23 1.396(3)
C10 C11 1.388(3)
C10 H10 0.9500
C11 C12 1.394(3)
C11 H11 0.9500
C12 C22 1.404(3)
C12 C13 1.503(3)
C13 C14 1.539(3)
C13 H13A 0.9900
C13 H13B 0.9900
C14 C15 1.526(3)
C14 H14A 0.9900
C14 H14B 0.9900
C15 N16 1.488(3)
C15 H15A 0.9900
C15 H15B 0.9900
N16 C17 1.354(3)
N16 C21 1.371(3)
C17 C18 1.381(3)
C17 C26 1.504(3)
C18 C19 1.372(4)
C18 H18 0.9500
C19 C20 1.380(3)
C19 H19 0.9500
C20 C21 1.385(3)
C20 H20 0.9500
C21 C22 1.487(3)
C22 C23 1.399(3)
C23 C24 1.493(3)
C25 H25A 0.9800
C25 H25B 0.9800
C25 H25C 0.9800
C26 H26A 0.9800
C26 H26B 0.9800
C26 H26C 0.9800
O1W H11W 0.8372
O1W H12W 0.9423
O2W H21W 0.8886
O2W H22W 0.9587
O3W H31W 0.9295
O3W H32W 0.9419
